data_4063790
loop_
_publ_author_name
'O&#x2019;Connor, Abby R.'
'Kaminsky, Werner'
'Heinekey, D. Michael'
'Goldberg, Karen I.'

_publ_section_title
;
 Synthesis, Characterization, and Reactivity of Arene-Stabilized Rhodium
 Complexes
;
_journal_issue 8
_journal_name_full Organometallics
_journal_page_first 2105
_journal_paper_doi 10.1021/om1009473
_journal_volume 30
_journal_year 2011
_chemical_absolute_configuration ad
_chemical_formula_moiety '2(C31 H39 P Rh), 2(C32 H12 B F24), C5 H12'
_chemical_formula_sum 'C131 H114 B2 F48 P2 Rh2'
_chemical_formula_weight 2889.6
_chemical_name_common IIIA042
_chemical_name_systematic
;
IIIA042
;
_space_group_IT_number 9
_symmetry_cell_setting monoclinic
_symmetry_Int_Tables_number 9
_symmetry_space_group_name_Hall 'C -2yc'
_symmetry_space_group_name_H-M 'C 1 c 1'
_atom_sites_solution_hydrogens geom
_atom_sites_solution_primary direct
_atom_sites_solution_secondary difmap
_audit_conform_dict_location ftp://ftp.iucr.org/pub/cif_core.dic
_audit_conform_dict_name cif_core.dic
_audit_conform_dict_version 2.4
_audit_creation_date 2010-01-21T16:29:03-00:00
_audit_creation_method 'WinGX routine CIF_UPDATE'
_cell_angle_alpha 90
_cell_angle_beta 117.3850(10)
_cell_angle_gamma 90
_cell_formula_units_Z 4
_cell_length_a 43.1899(16)
_cell_length_b 12.6185(5)
_cell_length_c 25.9395(10)
_cell_measurement_reflns_used 521
_cell_measurement_temperature 100(2)
_cell_measurement_theta_max 20
_cell_measurement_theta_min 3
_cell_volume 12552.6(8)
_computing_cell_refinement 'SAINT (Bruker, 2007)'
_computing_data_collection 'APEX2 (Bruker, 2007)'
_computing_data_reduction 'SAINT (Bruker, 2007)'
_computing_molecular_graphics 'ORTEP-3 for Windows (Farrugia, 1997)'
_computing_publication_material 'SHELXL-97 (Sheldrick, 1997)'
_computing_structure_refinement 'SHELXL-97 (Sheldrick, 2008)'
_computing_structure_solution 'SHELXS97 (Sheldrick, 1997)'
_diffrn_ambient_temperature 100(2)
_diffrn_measured_fraction_theta_full 1
_diffrn_measured_fraction_theta_max 0.996
_diffrn_measurement_device_type 'Bruker APEXII CCD area-detector'
_diffrn_measurement_method '\f and \w scans'
_diffrn_radiation_monochromator graphite
_diffrn_radiation_type MoK\a
_diffrn_radiation_wavelength 0.71073
_diffrn_reflns_av_R_equivalents 0.0257
_diffrn_reflns_av_unetI/netI 0.0487
_diffrn_reflns_limit_h_max 57
_diffrn_reflns_limit_h_min -56
_diffrn_reflns_limit_k_max 16
_diffrn_reflns_limit_k_min -16
_diffrn_reflns_limit_l_max 34
_diffrn_reflns_limit_l_min -34
_diffrn_reflns_number 57694
_diffrn_reflns_theta_full 25
_diffrn_reflns_theta_max 28.36
_diffrn_reflns_theta_min 1.59
_diffrn_source 'fine-focus sealed tube'
_exptl_absorpt_coefficient_mu 0.41
_exptl_absorpt_correction_T_max 0.9719
_exptl_absorpt_correction_T_min 0.9411
_exptl_absorpt_correction_type multi-scan
_exptl_absorpt_process_details '(SADABS; Bruker, 2007)'
_exptl_crystal_colour orange
_exptl_crystal_density_diffrn 1.529
_exptl_crystal_density_method 'not measured'
_exptl_crystal_description prism
_exptl_crystal_F_000 5848
_exptl_crystal_size_max 0.15
_exptl_crystal_size_mid 0.1
_exptl_crystal_size_min 0.07
_refine_diff_density_max 1.104
_refine_diff_density_min -0.811
_refine_diff_density_rms 0.071
_refine_ls_abs_structure_details 'Flack H D (1983), Acta Cryst. A39, 876-881'
_refine_ls_abs_structure_Flack -0.028(12)
_refine_ls_extinction_method none
_refine_ls_goodness_of_fit_ref 1.02
_refine_ls_hydrogen_treatment mixed
_refine_ls_matrix_type full
_refine_ls_number_parameters 1698
_refine_ls_number_reflns 30866
_refine_ls_number_restraints 2
_refine_ls_restrained_S_all 1.02
_refine_ls_R_factor_all 0.0526
_refine_ls_R_factor_gt 0.0413
_refine_ls_shift/su_max 0.001
_refine_ls_shift/su_mean 0
_refine_ls_structure_factor_coef Fsqd
_refine_ls_weighting_details 'calc w=1/[\s^2^(Fo^2^)+(0.0452P)^2^+20.1610P] where P=(Fo^2^+2Fc^2^)/3'
_refine_ls_weighting_scheme calc
_refine_ls_wR_factor_gt 0.0949
_refine_ls_wR_factor_ref 0.1008
_reflns_number_gt 26805
_reflns_number_total 30866
_reflns_threshold_expression >2\s(I)
_cod_data_source_file om1009473_si_002.cif
_cod_data_source_block iia042data2_0m
_cod_original_sg_symbol_H-M 'C c'
_cod_database_code 4063790

loop_
_symmetry_equiv_pos_as_xyz
'x, y, z'
'x, -y, z+1/2'
'x+1/2, y+1/2, z'
'x+1/2, -y+1/2, z+1/2'

loop_
_atom_site_label
_atom_site_type_symbol
_atom_site_fract_x
_atom_site_fract_y
_atom_site_fract_z
_atom_site_U_iso_or_equiv
_atom_site_adp_type
_atom_site_occupancy
_atom_site_symmetry_multiplicity
_atom_site_calc_flag
_atom_site_refinement_flags
C1 C 0.36756(8) 0.5970(3) 0.34844(14) 0.0211(7) Uani 1 1 d .
C2 C 0.36161(9) 0.5972(3) 0.29068(14) 0.0258(7) Uani 1 1 d .
H2 H 0.369 0.5389 0.2759 0.031 Uiso 1 1 calc R
C3 C 0.34485(10) 0.6831(3) 0.25482(15) 0.0329(9) Uani 1 1 d .
H3 H 0.3406 0.6827 0.2155 0.039 Uiso 1 1 calc R
C4 C 0.33451(9) 0.7676(3) 0.27590(16) 0.0337(9) Uani 1 1 d .
H4 H 0.3225 0.825 0.251 0.04 Uiso 1 1 calc R
C5 C 0.34143(9) 0.7699(3) 0.33347(16) 0.0288(7) Uani 1 1 d .
H5 H 0.3347 0.83 0.348 0.035 Uiso 1 1 calc R
C6 C 0.35811(8) 0.6854(3) 0.37065(14) 0.0208(6) Uani 1 1 d .
C7 C 0.36704(9) 0.6975(3) 0.43350(15) 0.0232(7) Uani 1 1 d .
C8 C 0.40212(9) 0.6936(3) 0.47637(14) 0.0241(7) Uani 1 1 d .
H8 H 0.4216(10) 0.672(3) 0.4624(16) 0.029 Uiso 1 1 d .
C9 C 0.41187(11) 0.7341(3) 0.53214(16) 0.0312(8) Uani 1 1 d .
H9 H 0.4356 0.7319 0.5607 0.037 Uiso 1 1 calc R
C10 C 0.38701(12) 0.7771(3) 0.54552(17) 0.0355(9) Uani 1 1 d .
H10 H 0.3938 0.8072 0.5827 0.043 Uiso 1 1 calc R
C11 C 0.35231(11) 0.7761(3) 0.50467(17) 0.0328(8) Uani 1 1 d .
H11 H 0.3352 0.803 0.5145 0.039 Uiso 1 1 calc R
C12 C 0.34220(10) 0.7361(3) 0.44926(16) 0.0279(7) Uani 1 1 d .
H12 H 0.3182 0.7351 0.4218 0.033 Uiso 1 1 calc R
C13 C 0.34989(9) 0.3760(3) 0.35173(15) 0.0248(7) Uani 1 1 d .
H13 H 0.3526 0.3184 0.38 0.03 Uiso 1 1 calc R
C14 C 0.31290(9) 0.4185(3) 0.33013(15) 0.0284(7) Uani 1 1 d .
H14A H 0.3106 0.4514 0.3629 0.034 Uiso 1 1 calc R
H14B H 0.3084 0.4739 0.3005 0.034 Uiso 1 1 calc R
C15 C 0.28595(11) 0.3304(4) 0.30393(18) 0.0422(10) Uani 1 1 d .
H15A H 0.2888 0.2788 0.3345 0.051 Uiso 1 1 calc R
H15B H 0.2622 0.3609 0.2881 0.051 Uiso 1 1 calc R
C16 C 0.29023(15) 0.2744(4) 0.2560(2) 0.0619(15) Uani 1 1 d .
H16A H 0.2739 0.2139 0.2419 0.074 Uiso 1 1 calc R
H16B H 0.2841 0.324 0.2231 0.074 Uiso 1 1 calc R
C17 C 0.32679(15) 0.2346(4) 0.2757(2) 0.0549(14) Uani 1 1 d .
H17A H 0.3285 0.203 0.2422 0.066 Uiso 1 1 calc R
H17B H 0.3319 0.1782 0.3051 0.066 Uiso 1 1 calc R
C18 C 0.35391(12) 0.3226(3) 0.30174(17) 0.0373(9) Uani 1 1 d .
H18A H 0.3506 0.3756 0.2715 0.045 Uiso 1 1 calc R
H18B H 0.3776 0.2925 0.3165 0.045 Uiso 1 1 calc R
C19 C 0.42359(9) 0.4399(3) 0.39734(15) 0.0261(7) Uani 1 1 d .
H19 H 0.4197 0.4292 0.3566 0.031 Uiso 1 1 calc R
C20 C 0.45169(9) 0.5246(3) 0.42497(16) 0.0297(8) Uani 1 1 d .
H20A H 0.4559 0.5378 0.4653 0.036 Uiso 1 1 calc R
H20B H 0.4436 0.5917 0.403 0.036 Uiso 1 1 calc R
C21 C 0.48588(11) 0.4895(4) 0.42527(18) 0.0393(9) Uani 1 1 d .
H21A H 0.4823 0.4836 0.3848 0.047 Uiso 1 1 calc R
H21B H 0.5042 0.5434 0.4455 0.047 Uiso 1 1 calc R
C22 C 0.49794(11) 0.3822(4) 0.45592(18) 0.0459(12) Uani 1 1 d .
H22A H 0.5191 0.3591 0.4534 0.055 Uiso 1 1 calc R
H22B H 0.5042 0.3905 0.4975 0.055 Uiso 1 1 calc R
C23 C 0.47026(11) 0.2985(4) 0.42961(19) 0.0424(10) Uani 1 1 d .
H23A H 0.4786 0.2318 0.4519 0.051 Uiso 1 1 calc R
H23B H 0.4657 0.2846 0.3892 0.051 Uiso 1 1 calc R
C24 C 0.43645(10) 0.3334(3) 0.42988(18) 0.0353(9) Uani 1 1 d .
H24A H 0.4404 0.3414 0.4704 0.042 Uiso 1 1 calc R
H24B H 0.4183 0.2784 0.4109 0.042 Uiso 1 1 calc R
C25 C 0.35131(9) 0.3850(3) 0.48041(14) 0.0227(7) Uani 1 1 d .
H25 H 0.3339(11) 0.370(3) 0.4453(17) 0.027 Uiso 1 1 d .
C26 C 0.38710(10) 0.3625(3) 0.51020(15) 0.0242(7) Uani 1 1 d .
H26 H 0.3987(11) 0.316(3) 0.4980(17) 0.029 Uiso 1 1 d .
C27 C 0.39452(11) 0.5061(3) 0.57382(15) 0.0301(8) Uani 1 1 d .
H27 H 0.4124(12) 0.561(4) 0.5971(19) 0.036 Uiso 1 1 d .
C28 C 0.35975(11) 0.5275(3) 0.54475(16) 0.0285(8) Uani 1 1 d .
H28 H 0.3458(11) 0.589(4) 0.5404(18) 0.034 Uiso 1 1 d .
C29 C 0.34069(10) 0.4215(3) 0.52638(15) 0.0265(7) Uani 1 1 d .
H29 H 0.3153 0.4207 0.5155 0.032 Uiso 1 1 calc R
C30 C 0.39833(10) 0.3856(3) 0.57442(15) 0.0275(8) Uani 1 1 d .
H30 H 0.421 0.3547 0.6036 0.033 Uiso 1 1 calc R
C31 C 0.36505(10) 0.3516(3) 0.57796(15) 0.0304(8) Uani 1 1 d .
H31A H 0.36 0.275 0.5706 0.037 Uiso 1 1 calc R
H31B H 0.3653 0.3723 0.615 0.037 Uiso 1 1 calc R
C32 C 0.61699(8) 0.5889(2) 0.39986(12) 0.0170(6) Uani 1 1 d .
C33 C 0.61777(8) 0.5938(3) 0.34687(13) 0.0210(6) Uani 1 1 d .
H33 H 0.6275 0.5371 0.335 0.025 Uiso 1 1 calc R
C34 C 0.60433(9) 0.6818(3) 0.31152(13) 0.0246(7) Uani 1 1 d .
H34 H 0.6046 0.6848 0.2751 0.03 Uiso 1 1 calc R
C35 C 0.59057(9) 0.7651(3) 0.32892(14) 0.0267(7) Uani 1 1 d .
H35 H 0.5809 0.8244 0.304 0.032 Uiso 1 1 calc R
C36 C 0.59085(9) 0.7625(3) 0.38236(14) 0.0233(7) Uani 1 1 d .
H36 H 0.5816 0.8203 0.3944 0.028 Uiso 1 1 calc R
C37 C 0.60490(8) 0.6740(2) 0.41904(13) 0.0177(6) Uani 1 1 d .
C38 C 0.60836(9) 0.6831(2) 0.47903(13) 0.0203(6) Uani 1 1 d .
C39 C 0.64209(9) 0.6934(2) 0.52686(14) 0.0219(7) Uani 1 1 d .
H39 H 0.6631(10) 0.680(3) 0.5222(16) 0.026 Uiso 1 1 d .
C40 C 0.64580(12) 0.7392(3) 0.57818(16) 0.0337(9) Uani 1 1 d .
H40 H 0.6684 0.7481 0.6097 0.04 Uiso 1 1 calc R
C41 C 0.61708(13) 0.7719(3) 0.58399(17) 0.0369(10) Uani 1 1 d .
H41 H 0.62 0.805 0.6188 0.044 Uiso 1 1 calc R
C42 C 0.58411(12) 0.7561(3) 0.53890(18) 0.0397(10) Uani 1 1 d .
H42 H 0.5643 0.7763 0.5435 0.048 Uiso 1 1 calc R
C43 C 0.57940(10) 0.7115(3) 0.48735(16) 0.0318(8) Uani 1 1 d .
H43 H 0.5565 0.6998 0.4572 0.038 Uiso 1 1 calc R
C44 C 0.59653(8) 0.3707(2) 0.39990(13) 0.0159(6) Uani 1 1 d .
H44 H 0.5992 0.3092 0.4259 0.019 Uiso 1 1 calc R
C45 C 0.55979(8) 0.4151(2) 0.38034(13) 0.0191(6) Uani 1 1 d .
H45A H 0.5573 0.4373 0.4148 0.023 Uiso 1 1 calc R
H45B H 0.5564 0.4784 0.3558 0.023 Uiso 1 1 calc R
C46 C 0.53172(8) 0.3330(3) 0.34607(14) 0.0244(7) Uani 1 1 d .
H46A H 0.5334 0.2729 0.3718 0.029 Uiso 1 1 calc R
H46B H 0.5084 0.3654 0.3322 0.029 Uiso 1 1 calc R
C47 C 0.53590(8) 0.2925(3) 0.29444(14) 0.0241(7) Uani 1 1 d .
H47A H 0.5325 0.3516 0.2673 0.029 Uiso 1 1 calc R
H47B H 0.518 0.238 0.2736 0.029 Uiso 1 1 calc R
C48 C 0.57216(8) 0.2449(3) 0.31485(13) 0.0217(6) Uani 1 1 d .
H48A H 0.5747 0.2197 0.2808 0.026 Uiso 1 1 calc R
H48B H 0.575 0.1833 0.3403 0.026 Uiso 1 1 calc R
C49 C 0.60047(8) 0.3268(2) 0.34810(13) 0.0185(6) Uani 1 1 d .
H49A H 0.5989 0.3856 0.3217 0.022 Uiso 1 1 calc R
H49B H 0.6237 0.2935 0.3621 0.022 Uiso 1 1 calc R
C50 C 0.67080(8) 0.4314(2) 0.44865(12) 0.0166(6) Uani 1 1 d .
H50 H 0.6669 0.4219 0.4078 0.02 Uiso 1 1 calc R
C51 C 0.69803(9) 0.5196(3) 0.47566(16) 0.0270(7) Uani 1 1 d .
H51A H 0.6888 0.5867 0.4543 0.032 Uiso 1 1 calc R
H51B H 0.7032 0.5306 0.5166 0.032 Uiso 1 1 calc R
C52 C 0.73141(9) 0.4880(3) 0.47265(18) 0.0305(8) Uani 1 1 d .
H52A H 0.7266 0.4845 0.4315 0.037 Uiso 1 1 calc R
H52B H 0.7494 0.543 0.4921 0.037 Uiso 1 1 calc R
C53 C 0.74523(9) 0.3822(3) 0.50120(15) 0.0309(8) Uani 1 1 d .
H53A H 0.7527 0.3881 0.5433 0.037 Uiso 1 1 calc R
H53B H 0.7659 0.3629 0.4961 0.037 Uiso 1 1 calc R
C54 C 0.71797(9) 0.2955(3) 0.47567(16) 0.0274(7) Uani 1 1 d .
H54A H 0.7274 0.2283 0.4969 0.033 Uiso 1 1 calc R
H54B H 0.7121 0.2842 0.4344 0.033 Uiso 1 1 calc R
C55 C 0.68494(9) 0.3263(3) 0.48015(15) 0.0252(7) Uani 1 1 d .
H55A H 0.6671 0.2702 0.4625 0.03 Uiso 1 1 calc R
H55B H 0.6904 0.3333 0.5215 0.03 Uiso 1 1 calc R
C56 C 0.63613(11) 0.5087(3) 0.62120(14) 0.0283(8) Uani 1 1 d .
H56 H 0.6530(11) 0.562(4) 0.6444(18) 0.034 Uiso 1 1 d .
C57 C 0.63993(10) 0.3619(3) 0.56808(16) 0.0275(8) Uani 1 1 d .
H57 H 0.6575(11) 0.334(3) 0.5611(18) 0.033 Uiso 1 1 d .
C58 C 0.60402(11) 0.3616(3) 0.53628(15) 0.0276(8) Uani 1 1 d .
H58 H 0.5937(11) 0.329(4) 0.5057(19) 0.033 Uiso 1 1 d .
C59 C 0.60099(11) 0.5084(3) 0.58980(16) 0.0301(8) Uani 1 1 d .
H59 H 0.5846(11) 0.560(4) 0.5807(18) 0.036 Uiso 1 1 d .
C60 C 0.64789(9) 0.3932(3) 0.63004(15) 0.0260(8) Uani 1 1 d .
H60 H 0.6719 0.3779 0.6615 0.031 Uiso 1 1 calc R
C61 C 0.58963(9) 0.3921(3) 0.57815(14) 0.0272(7) Uani 1 1 d .
H61 H 0.5646 0.3757 0.5661 0.033 Uiso 1 1 calc R
C62 C 0.61742(9) 0.3401(3) 0.63490(13) 0.0221(6) Uani 1 1 d .
H62A H 0.6154 0.3623 0.6698 0.027 Uiso 1 1 calc R
H62B H 0.6178 0.2618 0.6326 0.027 Uiso 1 1 calc R
C63 C 0.59597(8) 0.1212(2) 0.20046(13) 0.0162(6) Uani 1 1 d .
C64 C 0.62392(8) 0.1906(2) 0.23125(12) 0.0169(6) Uani 1 1 d .
H64 H 0.6461 0.1618 0.2565 0.02 Uiso 1 1 calc R
C65 C 0.62003(8) 0.2997(2) 0.22587(13) 0.0190(6) Uani 1 1 d .
C66 C 0.58805(8) 0.3455(2) 0.19056(13) 0.0187(6) Uani 1 1 d .
H66 H 0.5853 0.4204 0.1882 0.022 Uiso 1 1 calc R
C67 C 0.56017(8) 0.2790(2) 0.15872(13) 0.0187(6) Uani 1 1 d .
C68 C 0.56420(8) 0.1695(2) 0.16356(13) 0.0176(6) Uani 1 1 d .
H68 H 0.5447 0.1259 0.141 0.021 Uiso 1 1 calc R
C69 C 0.65169(9) 0.3667(3) 0.25886(14) 0.0216(6) Uani 1 1 d .
C70 C 0.52537(9) 0.3254(3) 0.11958(15) 0.0253(7) Uani 1 1 d .
C71 C 0.60813(9) -0.0341(2) 0.14713(13) 0.0171(6) Uani 1 1 d .
C72 C 0.64187(9) -0.0388(3) 0.15193(14) 0.0224(7) Uani 1 1 d .
H72 H 0.6614 -0.0308 0.1891 0.027 Uiso 1 1 calc R
C73 C 0.64756(10) -0.0547(3) 0.10361(16) 0.0276(7) Uani 1 1 d .
C74 C 0.62010(11) -0.0620(3) 0.04894(15) 0.0310(8) Uani 1 1 d .
H74 H 0.624 -0.0725 0.0161 0.037 Uiso 1 1 calc R
C75 C 0.58687(10) -0.0538(3) 0.04279(14) 0.0244(7) Uani 1 1 d .
C76 C 0.58084(9) -0.0414(2) 0.09060(13) 0.0207(6) Uani 1 1 d .
H76 H 0.5575 -0.0378 0.0848 0.025 Uiso 1 1 calc R
C77 C 0.68406(12) -0.0635(4) 0.1118(2) 0.0429(11) Uani 1 1 d .
C78 C 0.55624(11) -0.0598(3) -0.01658(16) 0.0333(9) Uani 1 1 d .
C79 C 0.63134(8) -0.0492(2) 0.26513(12) 0.0155(6) Uani 1 1 d .
C80 C 0.65227(8) -0.1371(2) 0.27062(13) 0.0165(6) Uani 1 1 d .
H80 H 0.6504 -0.1707 0.2365 0.02 Uiso 1 1 calc R
C81 C 0.67593(8) -0.1770(2) 0.32504(14) 0.0195(6) Uani 1 1 d .
C82 C 0.67858(9) -0.1327(3) 0.37548(14) 0.0228(7) Uani 1 1 d .
H82 H 0.6944 -0.1604 0.4123 0.027 Uiso 1 1 calc R
C83 C 0.65747(9) -0.0463(3) 0.37097(14) 0.0214(7) Uani 1 1 d .
C84 C 0.63460(8) -0.0052(2) 0.31711(13) 0.0182(6) Uani 1 1 d .
H84 H 0.6207 0.0544 0.3154 0.022 Uiso 1 1 calc R
C85 C 0.69828(9) -0.2698(3) 0.32861(15) 0.0259(7) Uani 1 1 d .
C86 C 0.65990(10) 0.0003(3) 0.42569(14) 0.0273(7) Uani 1 1 d .
C87 C 0.56549(8) -0.0672(2) 0.19712(12) 0.0162(6) Uani 1 1 d .
C88 C 0.54604(8) -0.0244(2) 0.22305(13) 0.0188(6) Uani 1 1 d .
H88 H 0.5512 0.0452 0.2386 0.023 Uiso 1 1 calc R
C89 C 0.51948(9) -0.0807(3) 0.22668(14) 0.0214(6) Uani 1 1 d .
C90 C 0.51072(8) -0.1815(3) 0.20442(14) 0.0215(6) Uani 1 1 d .
H90 H 0.4927 -0.2201 0.2072 0.026 Uiso 1 1 calc R
C91 C 0.52931(8) -0.2248(2) 0.17776(13) 0.0185(6) Uani 1 1 d .
C92 C 0.55616(8) -0.1695(2) 0.17438(13) 0.0178(6) Uani 1 1 d .
H92 H 0.5685 -0.2019 0.1562 0.021 Uiso 1 1 calc R
C93 C 0.50031(11) -0.0301(3) 0.2559(2) 0.0371(10) Uani 1 1 d .
C94 C 0.52091(9) -0.3343(3) 0.15305(15) 0.0249(7) Uani 1 1 d .
C95 C 0.86268(9) 0.5405(2) 0.59108(14) 0.0186(6) Uani 1 1 d .
C96 C 0.89628(8) 0.5519(2) 0.59631(13) 0.0195(6) Uani 1 1 d .
H96 H 0.9156 0.5543 0.634 0.023 Uiso 1 1 calc R
C97 C 0.90227(8) 0.5598(3) 0.54801(14) 0.0212(6) Uani 1 1 d .
C98 C 0.87486(9) 0.5573(3) 0.49221(13) 0.0218(6) Uani 1 1 d .
H98 H 0.8789 0.5637 0.4593 0.026 Uiso 1 1 calc R
C99 C 0.84151(9) 0.5454(3) 0.48581(13) 0.0210(6) Uani 1 1 d .
C100 C 0.83565(8) 0.5371(2) 0.53420(13) 0.0185(6) Uani 1 1 d .
H100 H 0.8124 0.5289 0.5283 0.022 Uiso 1 1 calc R
C101 C 0.93871(10) 0.5754(4) 0.55670(16) 0.0337(9) Uani 1 1 d .
C102 C 0.81090(10) 0.5423(3) 0.42671(14) 0.0284(8) Uani 1 1 d .
C103 C 0.88283(8) 0.5810(2) 0.70645(13) 0.0164(6) Uani 1 1 d .
C104 C 0.88960(8) 0.5410(3) 0.76120(13) 0.0194(6) Uani 1 1 d .
H104 H 0.8791 0.4761 0.7634 0.023 Uiso 1 1 calc R
C105 C 0.91123(9) 0.5937(3) 0.81210(14) 0.0214(7) Uani 1 1 d .
C106 C 0.92690(9) 0.6886(3) 0.81119(14) 0.0228(7) Uani 1 1 d .
H106 H 0.942 0.7237 0.8462 0.027 Uiso 1 1 calc R
C107 C 0.91989(8) 0.7311(2) 0.75768(14) 0.0205(6) Uani 1 1 d .
C108 C 0.89849(8) 0.6782(2) 0.70679(13) 0.0184(6) Uani 1 1 d .
H108 H 0.8943 0.7091 0.6708 0.022 Uiso 1 1 calc R
C109 C 0.93489(11) 0.8358(3) 0.75362(17) 0.0341(9) Uani 1 1 d .
C110 C 0.91856(11) 0.5445(3) 0.86977(15) 0.0325(8) Uani 1 1 d .
C111 C 0.85919(8) 0.3916(2) 0.65699(12) 0.0162(6) Uani 1 1 d .
C112 C 0.83198(8) 0.3199(3) 0.63210(13) 0.0180(6) Uani 1 1 d .
H112 H 0.8092 0.3461 0.6083 0.022 Uiso 1 1 calc R
C113 C 0.83675(9) 0.2106(2) 0.64056(14) 0.0214(6) Uani 1 1 d .
C114 C 0.86961(9) 0.1690(2) 0.67384(13) 0.0205(6) Uani 1 1 d .
H114 H 0.873 0.0947 0.6797 0.025 Uiso 1 1 calc R
C115 C 0.89742(8) 0.2387(3) 0.69844(13) 0.0202(6) Uani 1 1 d .
C116 C 0.89255(8) 0.3468(2) 0.69051(13) 0.0176(6) Uani 1 1 d .
H116 H 0.9122 0.3923 0.7081 0.021 Uiso 1 1 calc R
C117 C 0.93359(9) 0.1964(3) 0.73452(16) 0.0278(7) Uani 1 1 d .
C118 C 0.80575(9) 0.1388(3) 0.61336(17) 0.0321(8) Uani 1 1 d .
C119 C 0.81688(8) 0.5644(2) 0.63513(12) 0.0161(6) Uani 1 1 d .
C120 C 0.80240(8) 0.6566(2) 0.60200(13) 0.0176(6) Uani 1 1 d .
H120 H 0.8148 0.6917 0.5849 0.021 Uiso 1 1 calc R
C121 C 0.77052(9) 0.6980(3) 0.59352(14) 0.0219(6) Uani 1 1 d .
C122 C 0.75218(9) 0.6515(3) 0.61924(14) 0.0238(7) Uani 1 1 d .
H122 H 0.7307 0.6807 0.6142 0.029 Uiso 1 1 calc R
C123 C 0.76563(9) 0.5620(3) 0.65238(14) 0.0221(7) Uani 1 1 d .
C124 C 0.79718(8) 0.5199(2) 0.66006(13) 0.0190(6) Uani 1 1 d .
H124 H 0.8058 0.4581 0.6833 0.023 Uiso 1 1 calc R
C125 C 0.74606(10) 0.5087(3) 0.67968(19) 0.0370(9) Uani 1 1 d .
C126 C 0.75602(10) 0.7942(3) 0.55635(17) 0.0312(8) Uani 1 1 d .
C127 C 0.7421(2) 0.1848(6) 0.2251(3) 0.089(2) Uani 1 1 d .
H12A H 0.7448 0.2598 0.236 0.133 Uiso 1 1 calc R
H12B H 0.725 0.1775 0.1841 0.133 Uiso 1 1 calc R
H12C H 0.7646 0.1562 0.231 0.133 Uiso 1 1 calc R
C128 C 0.72841(15) 0.1181(5) 0.2661(4) 0.114(4) Uani 1 1 d .
H12D H 0.7038 0.1366 0.2542 0.136 Uiso 1 1 calc R
H12E H 0.7295 0.0412 0.2597 0.136 Uiso 1 1 calc R
C129 C 0.74616(16) 0.1380(5) 0.3183(3) 0.0647(15) Uani 1 1 d .
H12F H 0.7436 0.2138 0.3253 0.078 Uiso 1 1 calc R
H12G H 0.771 0.1246 0.3296 0.078 Uiso 1 1 calc R
C130 C 0.73484(18) 0.0685(7) 0.3567(3) 0.087(2) Uani 1 1 d .
H13A H 0.7126 0.0967 0.3534 0.104 Uiso 1 1 calc R
H13B H 0.7303 -0.0045 0.3409 0.104 Uiso 1 1 calc R
C131 C 0.76005(10) 0.0636(4) 0.41797(17) 0.0407(10) Uani 1 1 d .
H13C H 0.7813 0.0285 0.4222 0.061 Uiso 1 1 calc R
H13D H 0.7501 0.0235 0.4392 0.061 Uiso 1 1 calc R
H13E H 0.7657 0.1357 0.4337 0.061 Uiso 1 1 calc R
B1 B 0.60053(9) -0.0077(3) 0.20219(14) 0.0145(6) Uani 1 1 d .
B2 B 0.85539(9) 0.5204(3) 0.64692(14) 0.0157(6) Uani 1 1 d .
F1 F 0.66784(5) 0.34417(18) 0.31599(8) 0.0326(5) Uani 1 1 d .
F2 F 0.67575(5) 0.35324(17) 0.24018(8) 0.0272(4) Uani 1 1 d .
F3 F 0.64458(6) 0.47041(16) 0.25469(10) 0.0331(5) Uani 1 1 d .
F4 F 0.52768(7) 0.4125(2) 0.09231(13) 0.0585(8) Uani 1 1 d .
F5 F 0.50749(8) 0.3532(3) 0.14599(12) 0.0822(13) Uani 1 1 d .
F6 F 0.50524(7) 0.2606(2) 0.07697(13) 0.0684(10) Uani 1 1 d .
F7 F 0.70543(7) -0.1085(3) 0.16058(13) 0.0790(12) Uani 1 1 d .
F8 F 0.68556(8) -0.1199(3) 0.06897(14) 0.0671(9) Uani 1 1 d .
F9 F 0.69716(9) 0.0291(3) 0.10964(19) 0.0808(11) Uani 1 1 d .
F10 F 0.56326(14) -0.0346(8) -0.05673(16) 0.214(4) Uani 1 1 d .
F11 F 0.53187(15) -0.0013(5) -0.02475(17) 0.185(4) Uani 1 1 d .
F12 F 0.54356(12) -0.1507(3) -0.0306(2) 0.143(3) Uani 1 1 d .
F13 F 0.69434(18) -0.3041(5) 0.28099(16) 0.201(4) Uani 1 1 d .
F14 F 0.73009(9) -0.2508(3) 0.3543(3) 0.155(3) Uani 1 1 d .
F15 F 0.69469(15) -0.3481(3) 0.3546(3) 0.164(3) Uani 1 1 d .
F16 F 0.69096(8) 0.0419(3) 0.45885(12) 0.0673(9) Uani 1 1 d .
F17 F 0.65539(8) -0.0701(2) 0.45943(11) 0.0526(7) Uani 1 1 d .
F18 F 0.63668(9) 0.0760(3) 0.41679(11) 0.0719(11) Uani 1 1 d .
F19 F 0.52045(7) 0.0208(2) 0.30361(11) 0.0504(7) Uani 1 1 d .
F20 F 0.47860(10) 0.0459(4) 0.22286(16) 0.1052(16) Uani 1 1 d .
F21 F 0.48121(14) -0.0949(3) 0.2673(3) 0.141(2) Uani 1 1 d .
F22 F 0.50932(8) -0.3343(2) 0.09516(10) 0.0547(7) Uani 1 1 d .
F23 F 0.49638(8) -0.3827(2) 0.16062(15) 0.0638(9) Uani 1 1 d .
F24 F 0.54887(6) -0.39664(18) 0.17277(13) 0.0508(7) Uani 1 1 d .
F25 F 0.79060(6) 0.4576(2) 0.41927(10) 0.0461(6) Uani 1 1 d .
F26 F 0.79042(8) 0.6257(2) 0.41603(11) 0.0612(8) Uani 1 1 d .
F27 F 0.82015(7) 0.5375(3) 0.38450(10) 0.0568(8) Uani 1 1 d .
F28 F 0.94121(7) 0.5636(4) 0.50779(12) 0.0778(12) Uani 1 1 d .
F29 F 0.95111(6) 0.6712(2) 0.57621(12) 0.0510(7) Uani 1 1 d .
F30 F 0.96114(6) 0.5080(2) 0.59558(13) 0.0503(7) Uani 1 1 d .
F31 F 0.90910(7) 0.90809(19) 0.72400(14) 0.0547(7) Uani 1 1 d .
F32 F 0.95153(7) 0.83281(19) 0.72195(12) 0.0465(6) Uani 1 1 d .
F33 F 0.95411(10) 0.8805(2) 0.80322(12) 0.0763(11) Uani 1 1 d .
F34 F 0.94262(10) 0.4718(3) 0.88565(14) 0.0836(12) Uani 1 1 d .
F35 F 0.92847(11) 0.6142(2) 0.91218(11) 0.0780(11) Uani 1 1 d .
F36 F 0.89109(9) 0.4969(3) 0.86839(12) 0.0718(11) Uani 1 1 d .
F37 F 0.95513(5) 0.26786(17) 0.77065(11) 0.0401(6) Uani 1 1 d .
F38 F 0.94788(7) 0.1623(3) 0.70260(13) 0.0793(12) Uani 1 1 d .
F39 F 0.93387(6) 0.1156(2) 0.76830(12) 0.0567(8) Uani 1 1 d .
F40 F 0.81251(8) 0.0427(2) 0.63630(17) 0.0913(14) Uani 1 1 d .
F41 F 0.79503(6) 0.1263(2) 0.55667(11) 0.0530(7) Uani 1 1 d .
F42 F 0.77854(6) 0.1759(2) 0.61775(11) 0.0443(6) Uani 1 1 d .
F43 F 0.76590(8) 0.4924(2) 0.73679(11) 0.0518(7) Uani 1 1 d .
F44 F 0.73454(6) 0.4113(2) 0.65638(12) 0.0472(6) Uani 1 1 d .
F45 F 0.71788(8) 0.5621(3) 0.67300(16) 0.0723(10) Uani 1 1 d .
F46 F 0.72263(7) 0.8030(3) 0.53419(18) 0.0868(13) Uani 1 1 d .
F47 F 0.76052(12) 0.7916(3) 0.50890(19) 0.116(2) Uani 1 1 d .
F48 F 0.76940(14) 0.8790(2) 0.5807(2) 0.166(3) Uani 1 1 d .
P1 P 0.38173(2) 0.47957(7) 0.39382(4) 0.01850(17) Uani 1 1 d .
P2 P 0.62871(2) 0.47099(6) 0.44481(3) 0.01420(15) Uani 1 1 d .
Rh1 Rh 0.379915(6) 0.51894(2) 0.477999(8) 0.01817(6) Uani 1 1 d .
Rh2 Rh 0.623604(6) 0.510163(19) 0.526606(8) 0.01646(6) Uani 1 1 d .

loop_
_atom_site_aniso_label
_atom_site_aniso_U_11
_atom_site_aniso_U_22
_atom_site_aniso_U_33
_atom_site_aniso_U_23
_atom_site_aniso_U_13
_atom_site_aniso_U_12
C1 0.0187(15) 0.0245(16) 0.0193(15) 0.0063(12) 0.0080(12) -0.0018(13)
C2 0.0254(17) 0.0321(18) 0.0197(16) 0.0021(13) 0.0101(14) -0.0058(14)
C3 0.0278(19) 0.050(2) 0.0200(16) 0.0116(16) 0.0108(15) -0.0080(17)
C4 0.0233(17) 0.037(2) 0.036(2) 0.0195(16) 0.0097(15) 0.0025(15)
C5 0.0273(18) 0.0270(17) 0.0348(19) 0.0119(14) 0.0165(15) 0.0033(14)
C6 0.0176(15) 0.0228(16) 0.0223(15) 0.0071(12) 0.0093(13) 0.0012(12)
C7 0.0297(18) 0.0147(14) 0.0266(16) 0.0025(12) 0.0142(14) -0.0012(13)
C8 0.0313(18) 0.0178(15) 0.0265(17) 0.0011(12) 0.0161(15) -0.0001(13)
C9 0.042(2) 0.0243(17) 0.0277(18) -0.0022(14) 0.0160(16) -0.0067(16)
C10 0.061(3) 0.0194(16) 0.0347(19) -0.0024(14) 0.029(2) 0.0003(17)
C11 0.051(2) 0.0167(15) 0.047(2) 0.0041(15) 0.037(2) 0.0076(15)
C12 0.0329(19) 0.0206(16) 0.0360(19) 0.0081(14) 0.0209(16) 0.0057(14)
C13 0.0324(19) 0.0211(16) 0.0223(17) 0.0018(13) 0.0138(15) -0.0015(14)
C14 0.0285(18) 0.0298(18) 0.0229(16) 0.0027(13) 0.0083(14) -0.0054(15)
C15 0.038(2) 0.045(2) 0.034(2) 0.0016(17) 0.0076(17) -0.0165(19)
C16 0.078(4) 0.055(3) 0.035(2) -0.015(2) 0.011(2) -0.036(3)
C17 0.096(4) 0.038(2) 0.037(2) -0.0203(18) 0.036(3) -0.025(3)
C18 0.062(3) 0.0274(18) 0.0324(19) -0.0083(15) 0.0301(19) -0.0070(18)
C19 0.0269(17) 0.0316(18) 0.0256(16) 0.0048(13) 0.0171(14) 0.0075(14)
C20 0.0232(17) 0.042(2) 0.0290(17) 0.0011(15) 0.0164(14) 0.0021(15)
C21 0.0283(19) 0.062(3) 0.033(2) 0.0067(19) 0.0193(16) 0.0058(19)
C22 0.033(2) 0.077(3) 0.035(2) 0.020(2) 0.0225(19) 0.024(2)
C23 0.038(2) 0.054(3) 0.046(2) 0.018(2) 0.029(2) 0.024(2)
C24 0.034(2) 0.038(2) 0.041(2) 0.0166(17) 0.0235(18) 0.0170(17)
C25 0.0316(18) 0.0198(15) 0.0199(15) 0.0009(12) 0.0146(14) -0.0040(13)
C26 0.037(2) 0.0188(15) 0.0250(16) 0.0035(12) 0.0215(15) 0.0052(14)
C27 0.044(2) 0.0305(19) 0.0165(15) 0.0000(13) 0.0147(15) -0.0024(17)
C28 0.042(2) 0.0246(17) 0.0303(18) 0.0024(14) 0.0260(17) 0.0048(16)
C29 0.0330(19) 0.0258(17) 0.0293(17) 0.0079(13) 0.0217(15) 0.0066(14)
C30 0.0315(19) 0.0308(18) 0.0191(16) 0.0074(14) 0.0106(14) 0.0032(15)
C31 0.047(2) 0.0267(17) 0.0251(17) 0.0088(14) 0.0230(17) 0.0054(16)
C32 0.0151(14) 0.0184(14) 0.0155(13) 0.0028(11) 0.0054(11) -0.0008(11)
C33 0.0222(16) 0.0241(16) 0.0171(14) -0.0018(12) 0.0092(13) -0.0077(13)
C34 0.0266(17) 0.0314(18) 0.0148(14) 0.0032(13) 0.0086(13) -0.0075(14)
C35 0.0282(18) 0.0256(16) 0.0228(16) 0.0084(13) 0.0086(14) -0.0015(14)
C36 0.0245(16) 0.0208(15) 0.0222(15) 0.0056(12) 0.0086(13) 0.0016(13)
C37 0.0178(15) 0.0175(14) 0.0185(14) 0.0030(11) 0.0089(12) -0.0034(12)
C38 0.0259(16) 0.0167(14) 0.0202(15) 0.0030(11) 0.0121(13) 0.0027(13)
C39 0.0300(18) 0.0152(14) 0.0200(15) 0.0010(11) 0.0109(13) -0.0033(13)
C40 0.058(3) 0.0208(17) 0.0236(17) -0.0026(13) 0.0196(17) -0.0096(17)
C41 0.075(3) 0.0181(16) 0.0320(19) -0.0025(14) 0.037(2) 0.0013(17)
C42 0.058(3) 0.036(2) 0.043(2) 0.0157(17) 0.040(2) 0.025(2)
C43 0.034(2) 0.0331(19) 0.0302(18) 0.0101(15) 0.0168(16) 0.0105(16)
C44 0.0158(14) 0.0171(14) 0.0134(13) -0.0034(11) 0.0053(11) -0.0036(11)
C45 0.0174(15) 0.0221(15) 0.0200(14) -0.0044(12) 0.0105(12) -0.0016(12)
C46 0.0157(15) 0.0311(17) 0.0267(16) -0.0098(13) 0.0100(13) -0.0038(13)
C47 0.0189(15) 0.0279(17) 0.0218(15) -0.0091(13) 0.0063(13) -0.0055(13)
C48 0.0236(16) 0.0236(15) 0.0198(14) -0.0092(12) 0.0117(13) -0.0051(13)
C49 0.0188(15) 0.0212(14) 0.0165(14) -0.0055(11) 0.0089(12) -0.0035(12)
C50 0.0147(14) 0.0206(14) 0.0142(13) -0.0013(11) 0.0064(11) 0.0007(11)
C51 0.0198(16) 0.0268(17) 0.0298(17) -0.0116(14) 0.0074(14) -0.0049(14)
C52 0.0177(16) 0.0292(18) 0.044(2) -0.0115(16) 0.0140(15) -0.0081(14)
C53 0.0151(16) 0.049(2) 0.0246(17) -0.0035(15) 0.0059(13) 0.0057(15)
C54 0.0185(16) 0.0300(18) 0.0312(18) 0.0022(14) 0.0094(14) 0.0090(14)
C55 0.0195(16) 0.0289(17) 0.0274(17) 0.0028(13) 0.0109(14) 0.0042(13)
C56 0.047(2) 0.0266(18) 0.0139(15) -0.0037(13) 0.0164(16) -0.0101(17)
C57 0.042(2) 0.0200(16) 0.0349(19) 0.0074(14) 0.0301(17) 0.0097(15)
C58 0.047(2) 0.0236(16) 0.0173(15) -0.0058(12) 0.0195(16) -0.0131(15)
C59 0.046(2) 0.0312(19) 0.0235(16) 0.0087(14) 0.0245(17) 0.0125(17)
C60 0.0203(17) 0.0342(19) 0.0196(16) 0.0067(14) 0.0060(13) -0.0034(15)
C61 0.0213(16) 0.043(2) 0.0182(15) 0.0045(14) 0.0097(13) -0.0057(15)
C62 0.0294(17) 0.0227(15) 0.0190(14) 0.0024(12) 0.0153(13) -0.0039(13)
C63 0.0197(15) 0.0171(14) 0.0137(14) -0.0015(11) 0.0094(12) -0.0032(12)
C64 0.0162(14) 0.0225(15) 0.0137(13) 0.0002(11) 0.0083(11) -0.0011(12)
C65 0.0229(16) 0.0207(15) 0.0164(14) -0.0010(11) 0.0117(13) -0.0017(12)
C66 0.0237(16) 0.0174(14) 0.0162(14) -0.0014(11) 0.0102(12) -0.0006(12)
C67 0.0195(15) 0.0200(15) 0.0149(13) 0.0025(11) 0.0066(12) 0.0036(12)
C68 0.0185(15) 0.0175(14) 0.0156(14) 0.0010(11) 0.0069(12) -0.0010(12)
C69 0.0232(16) 0.0247(16) 0.0188(15) -0.0008(12) 0.0113(13) -0.0035(13)
C70 0.0235(17) 0.0197(15) 0.0281(17) 0.0022(13) 0.0079(14) 0.0041(13)
C71 0.0250(16) 0.0126(13) 0.0173(15) 0.0059(11) 0.0129(13) 0.0041(12)
C72 0.0252(17) 0.0220(16) 0.0223(15) 0.0041(12) 0.0130(13) 0.0033(13)
C73 0.037(2) 0.0259(17) 0.0328(18) 0.0028(14) 0.0266(16) 0.0015(15)
C74 0.056(2) 0.0220(16) 0.0260(17) -0.0014(13) 0.0280(18) -0.0021(16)
C75 0.039(2) 0.0166(14) 0.0212(16) -0.0023(12) 0.0166(15) -0.0045(14)
C76 0.0292(17) 0.0157(14) 0.0195(15) 0.0010(11) 0.0133(13) -0.0016(12)
C77 0.043(3) 0.055(3) 0.048(3) 0.004(2) 0.036(2) 0.003(2)
C78 0.042(2) 0.035(2) 0.0203(17) -0.0047(15) 0.0129(16) -0.0080(18)
C79 0.0141(14) 0.0159(13) 0.0163(13) 0.0023(10) 0.0069(11) 0.0008(11)
C80 0.0137(14) 0.0187(14) 0.0171(13) -0.0005(11) 0.0069(11) -0.0038(11)
C81 0.0166(14) 0.0179(14) 0.0246(15) 0.0049(11) 0.0101(12) 0.0014(12)
C82 0.0201(16) 0.0236(16) 0.0195(15) 0.0057(13) 0.0049(13) 0.0019(13)
C83 0.0225(16) 0.0218(16) 0.0182(15) 0.0002(12) 0.0080(13) -0.0009(13)
C84 0.0193(15) 0.0191(14) 0.0168(14) -0.0002(11) 0.0088(12) 0.0022(12)
C85 0.0237(17) 0.0245(16) 0.0271(16) 0.0045(13) 0.0096(14) 0.0056(13)
C86 0.0335(19) 0.0292(18) 0.0148(14) 0.0044(13) 0.0075(14) 0.0098(15)
C87 0.0173(14) 0.0165(14) 0.0130(13) 0.0027(10) 0.0054(11) 0.0023(11)
C88 0.0197(15) 0.0178(14) 0.0204(14) -0.0028(11) 0.0104(12) 0.0002(12)
C89 0.0199(15) 0.0204(15) 0.0255(16) -0.0054(12) 0.0119(13) -0.0026(12)
C90 0.0178(15) 0.0215(15) 0.0273(16) -0.0037(12) 0.0122(13) -0.0041(12)
C91 0.0209(15) 0.0143(13) 0.0180(14) -0.0014(11) 0.0070(12) 0.0008(11)
C92 0.0211(15) 0.0186(14) 0.0154(13) 0.0007(11) 0.0100(12) 0.0039(12)
C93 0.0253(18) 0.041(2) 0.057(2) -0.021(2) 0.0288(18) -0.0124(19)
C94 0.0263(17) 0.0244(16) 0.0298(17) -0.0071(13) 0.0180(14) -0.0033(14)
C95 0.0207(16) 0.0137(14) 0.0190(15) 0.0023(11) 0.0071(13) 0.0007(12)
C96 0.0203(15) 0.0190(14) 0.0176(14) -0.0026(11) 0.0074(12) 0.0019(12)
C97 0.0211(15) 0.0221(15) 0.0225(15) -0.0037(12) 0.0117(13) -0.0033(13)
C98 0.0293(17) 0.0230(15) 0.0153(14) 0.0000(12) 0.0122(13) -0.0004(13)
C99 0.0233(16) 0.0208(15) 0.0185(14) 0.0027(12) 0.0094(13) 0.0035(13)
C100 0.0190(15) 0.0155(14) 0.0196(14) 0.0004(11) 0.0076(12) 0.0005(11)
C101 0.0250(18) 0.058(3) 0.0219(17) -0.0094(16) 0.0137(15) -0.0068(18)
C102 0.0279(18) 0.038(2) 0.0173(15) 0.0016(13) 0.0087(14) 0.0023(15)
C103 0.0169(14) 0.0168(14) 0.0165(13) -0.0004(11) 0.0086(12) 0.0029(11)
C104 0.0192(15) 0.0204(15) 0.0186(14) 0.0012(11) 0.0085(12) 0.0017(12)
C105 0.0220(16) 0.0257(17) 0.0146(14) -0.0002(12) 0.0069(13) 0.0028(14)
C106 0.0219(16) 0.0264(17) 0.0192(15) -0.0063(12) 0.0087(13) 0.0016(13)
C107 0.0215(16) 0.0196(15) 0.0245(15) -0.0058(12) 0.0141(13) -0.0018(12)
C108 0.0202(15) 0.0202(15) 0.0162(14) 0.0004(11) 0.0097(12) 0.0055(12)
C109 0.046(2) 0.0291(19) 0.037(2) -0.0161(15) 0.0266(18) -0.0153(17)
C110 0.042(2) 0.0308(18) 0.0188(16) -0.0006(14) 0.0093(16) -0.0010(17)
C111 0.0190(15) 0.0178(14) 0.0135(13) 0.0007(11) 0.0089(12) 0.0025(12)
C112 0.0164(15) 0.0217(15) 0.0155(14) -0.0014(11) 0.0068(12) 0.0010(12)
C113 0.0227(16) 0.0190(14) 0.0214(15) -0.0013(12) 0.0092(13) -0.0053(12)
C114 0.0265(17) 0.0162(14) 0.0216(15) 0.0029(11) 0.0136(13) 0.0034(12)
C115 0.0214(16) 0.0216(16) 0.0178(14) 0.0014(12) 0.0092(12) 0.0025(13)
C116 0.0175(14) 0.0179(15) 0.0189(14) 0.0017(11) 0.0098(12) -0.0004(12)
C117 0.0247(17) 0.0184(15) 0.0318(18) 0.0023(13) 0.0057(15) 0.0045(13)
C118 0.0223(18) 0.0228(17) 0.042(2) -0.0022(15) 0.0064(16) -0.0053(14)
C119 0.0143(14) 0.0183(14) 0.0141(13) -0.0030(11) 0.0052(11) 0.0014(11)
C120 0.0176(15) 0.0169(14) 0.0198(14) -0.0004(11) 0.0098(12) -0.0009(11)
C121 0.0216(16) 0.0200(15) 0.0211(15) 0.0002(12) 0.0071(13) 0.0060(12)
C122 0.0171(15) 0.0256(16) 0.0271(16) -0.0056(13) 0.0089(13) 0.0002(13)
C123 0.0208(16) 0.0246(16) 0.0235(16) -0.0005(13) 0.0124(14) -0.0013(13)
C124 0.0216(15) 0.0172(14) 0.0184(14) 0.0018(11) 0.0093(12) 0.0026(12)
C125 0.031(2) 0.044(2) 0.048(2) 0.0113(18) 0.0281(18) 0.0054(17)
C126 0.0292(19) 0.0243(17) 0.039(2) 0.0077(14) 0.0144(16) 0.0059(15)
C127 0.096(5) 0.111(6) 0.058(4) -0.009(4) 0.034(4) -0.033(5)
C128 0.027(3) 0.043(3) 0.222(10) -0.028(5) 0.015(4) -0.006(2)
C129 0.064(4) 0.055(3) 0.083(4) -0.006(3) 0.041(3) -0.018(3)
C130 0.074(4) 0.126(7) 0.061(4) 0.013(4) 0.031(3) -0.035(4)
C131 0.0173(17) 0.067(3) 0.032(2) 0.0175(19) 0.0062(15) -0.0002(18)
B1 0.0136(15) 0.0171(15) 0.0135(14) 0.0025(12) 0.0067(12) 0.0018(12)
B2 0.0154(16) 0.0140(15) 0.0147(15) -0.0018(12) 0.0043(13) 0.0006(13)
F1 0.0323(11) 0.0458(13) 0.0156(9) -0.0045(8) 0.0074(8) -0.0150(10)
F2 0.0272(10) 0.0353(11) 0.0229(9) -0.0040(8) 0.0148(8) -0.0081(9)
F3 0.0365(12) 0.0213(10) 0.0397(12) -0.0084(9) 0.0160(10) -0.0091(9)
F4 0.0352(14) 0.0515(16) 0.0690(18) 0.0397(14) 0.0069(13) 0.0096(12)
F5 0.0517(17) 0.157(4) 0.0440(16) 0.0307(19) 0.0275(14) 0.069(2)
F6 0.0384(14) 0.0324(13) 0.0741(19) -0.0151(12) -0.0258(13) 0.0106(11)
F7 0.0397(15) 0.150(3) 0.0615(19) 0.041(2) 0.0359(15) 0.0405(19)
F8 0.0669(19) 0.088(2) 0.075(2) -0.0135(17) 0.0564(17) 0.0103(18)
F9 0.0545(19) 0.067(2) 0.144(3) -0.012(2) 0.066(2) -0.0175(16)
F10 0.111(4) 0.481(13) 0.0231(17) 0.012(4) 0.009(2) -0.154(6)
F11 0.168(5) 0.203(6) 0.051(2) -0.061(3) -0.063(3) 0.134(5)
F12 0.123(4) 0.054(2) 0.115(3) -0.008(2) -0.062(3) -0.023(2)
F13 0.282(7) 0.197(5) 0.050(2) -0.005(3) 0.014(3) 0.219(6)
F14 0.0401(19) 0.060(2) 0.333(8) -0.050(4) 0.059(3) 0.0118(17)
F15 0.203(5) 0.063(2) 0.359(8) 0.117(4) 0.245(6) 0.094(3)
F16 0.0637(18) 0.097(2) 0.0482(16) -0.0441(16) 0.0314(15) -0.0396(17)
F17 0.088(2) 0.0500(15) 0.0329(13) -0.0002(11) 0.0389(14) -0.0063(15)
F18 0.106(3) 0.082(2) 0.0229(12) 0.0047(13) 0.0253(14) 0.062(2)
F19 0.0491(15) 0.0694(18) 0.0475(15) -0.0327(13) 0.0349(13) -0.0140(13)
F20 0.068(2) 0.155(4) 0.074(2) -0.040(2) 0.0174(19) 0.064(3)
F21 0.196(5) 0.081(3) 0.281(6) -0.116(3) 0.227(5) -0.097(3)
F22 0.087(2) 0.0377(13) 0.0308(12) -0.0172(10) 0.0198(13) -0.0032(14)
F23 0.082(2) 0.0363(14) 0.113(2) -0.0377(15) 0.079(2) -0.0366(14)
F24 0.0381(14) 0.0211(11) 0.0744(18) -0.0144(11) 0.0097(13) 0.0036(10)
F25 0.0356(13) 0.0604(16) 0.0255(11) -0.0027(10) -0.0003(10) -0.0154(12)
F26 0.0586(17) 0.0585(17) 0.0376(14) 0.0102(12) -0.0026(12) 0.0320(14)
F27 0.0369(14) 0.116(3) 0.0153(10) 0.0030(13) 0.0102(10) -0.0036(15)
F28 0.0360(15) 0.171(4) 0.0389(15) -0.0318(19) 0.0279(13) -0.0285(19)
F29 0.0290(12) 0.0511(15) 0.0661(18) -0.0008(13) 0.0159(12) -0.0146(11)
F30 0.0252(12) 0.0579(16) 0.0706(18) 0.0064(13) 0.0243(12) 0.0097(11)
F31 0.0587(17) 0.0233(11) 0.093(2) 0.0058(13) 0.0440(16) 0.0021(11)
F32 0.0631(17) 0.0288(12) 0.0746(18) -0.0046(11) 0.0548(15) -0.0077(11)
F33 0.119(3) 0.0603(18) 0.0361(14) -0.0193(13) 0.0240(16) -0.0607(19)
F34 0.112(3) 0.098(3) 0.0546(18) 0.0535(18) 0.0494(19) 0.072(2)
F35 0.147(3) 0.0560(18) 0.0207(12) -0.0076(12) 0.0296(16) -0.019(2)
F36 0.079(2) 0.105(3) 0.0301(14) 0.0194(15) 0.0233(14) -0.030(2)
F37 0.0219(10) 0.0262(11) 0.0534(14) 0.0051(10) 0.0012(10) 0.0024(9)
F38 0.0372(15) 0.140(3) 0.0502(17) -0.0224(19) 0.0112(13) 0.0436(18)
F39 0.0352(13) 0.0347(13) 0.0698(18) 0.0273(12) -0.0017(13) 0.0033(11)
F40 0.0477(17) 0.0322(14) 0.127(3) 0.0287(17) -0.0176(18) -0.0248(13)
F41 0.0275(12) 0.082(2) 0.0457(14) -0.0413(14) 0.0134(11) -0.0180(13)
F42 0.0344(13) 0.0536(15) 0.0555(15) -0.0165(12) 0.0296(12) -0.0182(11)
F43 0.0632(18) 0.0675(18) 0.0398(13) 0.0076(12) 0.0367(13) -0.0048(14)
F44 0.0389(13) 0.0447(14) 0.0605(16) 0.0089(12) 0.0251(12) -0.0130(11)
F45 0.0644(19) 0.0639(19) 0.130(3) 0.0426(19) 0.081(2) 0.0285(16)
F46 0.0375(16) 0.084(2) 0.132(3) 0.074(2) 0.0327(18) 0.0304(16)
F47 0.153(4) 0.125(4) 0.118(3) 0.100(3) 0.104(3) 0.107(3)
F48 0.186(5) 0.0256(16) 0.116(3) 0.0213(18) -0.078(3) -0.022(2)
P1 0.0207(4) 0.0201(4) 0.0170(4) 0.0026(3) 0.0106(3) 0.0024(3)
P2 0.0137(4) 0.0167(4) 0.0114(3) -0.0009(3) 0.0051(3) -0.0013(3)
Rh1 0.02353(14) 0.01656(12) 0.01689(13) 0.00112(10) 0.01142(11) 0.00030(11)
Rh2 0.02327(13) 0.01504(12) 0.01332(11) -0.00049(10) 0.01035(10) -0.00103(11)

loop_
_atom_type_symbol
_atom_type_description
_atom_type_scat_dispersion_real
_atom_type_scat_dispersion_imag
_atom_type_scat_source
C C 0.0033 0.0016 'International Tables Vol C Tables 4.2.6.8 and 6.1.1.4'
H H 0 0 'International Tables Vol C Tables 4.2.6.8 and 6.1.1.4'
B B 0.0013 0.0007 'International Tables Vol C Tables 4.2.6.8 and 6.1.1.4'
F F 0.0171 0.0103 'International Tables Vol C Tables 4.2.6.8 and 6.1.1.4'
P P 0.1023 0.0942 'International Tables Vol C Tables 4.2.6.8 and 6.1.1.4'
Rh Rh -1.1178 0.9187 'International Tables Vol C Tables 4.2.6.8 and 6.1.1.4'

loop_
_geom_angle_atom_site_label_1
_geom_angle_atom_site_label_2
_geom_angle_atom_site_label_3
_geom_angle
C2 C1 C6 119.7(3)
C2 C1 P1 122.5(3)
C6 C1 P1 117.3(2)
C3 C2 C1 119.9(4)
C3 C2 H2 120
C1 C2 H2 120
C4 C3 C2 120.4(3)
C4 C3 H3 119.8
C2 C3 H3 119.8
C3 C4 C5 120.1(3)
C3 C4 H4 119.9
C5 C4 H4 119.9
C4 C5 C6 121.2(4)
C4 C5 H5 119.4
C6 C5 H5 119.4
C5 C6 C1 118.7(3)
C5 C6 C7 117.8(3)
C1 C6 C7 123.4(3)
C12 C7 C8 118.2(3)
C12 C7 C6 120.3(3)
C8 C7 C6 120.0(3)
C12 C7 Rh1 102.6(2)
C8 C7 Rh1 70.74(19)
C6 C7 Rh1 107.7(2)
C9 C8 C7 120.3(3)
C9 C8 Rh1 104.3(2)
C7 C8 Rh1 75.78(19)
C9 C8 H8 121(2)
C7 C8 H8 117(2)
Rh1 C8 H8 99(2)
C10 C9 C8 120.2(4)
C10 C9 H9 119.9
C8 C9 H9 119.9
C11 C10 C9 119.9(4)
C11 C10 H10 120.1
C9 C10 H10 120.1
C10 C11 C12 120.7(4)
C10 C11 H11 119.7
C12 C11 H11 119.7
C11 C12 C7 120.6(4)
C11 C12 H12 119.7
C7 C12 H12 119.7
C14 C13 C18 110.4(3)
C14 C13 P1 109.7(2)
C18 C13 P1 117.8(3)
C14 C13 H13 106
C18 C13 H13 106
P1 C13 H13 106
C15 C14 C13 111.3(3)
C15 C14 H14A 109.4
C13 C14 H14A 109.4
C15 C14 H14B 109.4
C13 C14 H14B 109.4
H14A C14 H14B 108
C16 C15 C14 110.5(4)
C16 C15 H15A 109.6
C14 C15 H15A 109.6
C16 C15 H15B 109.6
C14 C15 H15B 109.6
H15A C15 H15B 108.1
C17 C16 C15 112.5(4)
C17 C16 H16A 109.1
C15 C16 H16A 109.1
C17 C16 H16B 109.1
C15 C16 H16B 109.1
H16A C16 H16B 107.8
C16 C17 C18 112.2(4)
C16 C17 H17A 109.2
C18 C17 H17A 109.2
C16 C17 H17B 109.2
C18 C17 H17B 109.2
H17A C17 H17B 107.9
C17 C18 C13 109.3(3)
C17 C18 H18A 109.8
C13 C18 H18A 109.8
C17 C18 H18B 109.8
C13 C18 H18B 109.8
H18A C18 H18B 108.3
C20 C19 C24 110.1(3)
C20 C19 P1 112.6(2)
C24 C19 P1 111.2(2)
C20 C19 H19 107.6
C24 C19 H19 107.6
P1 C19 H19 107.6
C19 C20 C21 110.8(3)
C19 C20 H20A 109.5
C21 C20 H20A 109.5
C19 C20 H20B 109.5
C21 C20 H20B 109.5
H20A C20 H20B 108.1
C22 C21 C20 110.7(3)
C22 C21 H21A 109.5
C20 C21 H21A 109.5
C22 C21 H21B 109.5
C20 C21 H21B 109.5
H21A C21 H21B 108.1
C23 C22 C21 112.0(3)
C23 C22 H22A 109.2
C21 C22 H22A 109.2
C23 C22 H22B 109.2
C21 C22 H22B 109.2
H22A C22 H22B 107.9
C22 C23 C24 111.0(4)
C22 C23 H23A 109.4
C24 C23 H23A 109.4
C22 C23 H23B 109.4
C24 C23 H23B 109.4
H23A C23 H23B 108
C23 C24 C19 110.6(3)
C23 C24 H24A 109.5
C19 C24 H24A 109.5
C23 C24 H24B 109.5
C19 C24 H24B 109.5
H24A C24 H24B 108.1
C26 C25 C29 106.3(3)
C26 C25 Rh1 70.5(2)
C29 C25 Rh1 99.9(2)
C26 C25 H25 136(3)
C29 C25 H25 116(3)
Rh1 C25 H25 112(3)
C25 C26 C30 106.1(3)
C25 C26 Rh1 70.66(19)
C30 C26 Rh1 99.6(2)
C25 C26 H26 125(3)
C30 C26 H26 123(3)
Rh1 C26 H26 118(3)
C28 C27 C30 106.8(3)
C28 C27 Rh1 72.5(2)
C30 C27 Rh1 93.2(2)
C28 C27 H27 123(3)
C30 C27 H27 129(3)
Rh1 C27 H27 111(3)
C27 C28 C29 107.3(3)
C27 C28 Rh1 72.6(2)
C29 C28 Rh1 93.5(2)
C27 C28 H28 134(3)
C29 C28 H28 117(3)
Rh1 C28 H28 113(3)
C28 C29 C25 101.2(3)
C28 C29 C31 100.1(3)
C25 C29 C31 100.0(3)
C28 C29 H29 117.4
C25 C29 H29 117.4
C31 C29 H29 117.4
C27 C30 C26 101.5(3)
C27 C30 C31 100.3(3)
C26 C30 C31 100.0(3)
C27 C30 H30 117.3
C26 C30 H30 117.3
C31 C30 H30 117.3
C29 C31 C30 94.1(3)
C29 C31 H31A 112.9
C30 C31 H31A 112.9
C29 C31 H31B 112.9
C30 C31 H31B 112.9
H31A C31 H31B 110.3
C37 C32 C33 120.3(3)
C37 C32 P2 116.5(2)
C33 C32 P2 123.1(2)
C34 C33 C32 119.8(3)
C34 C33 H33 120.1
C32 C33 H33 120.1
C35 C34 C33 120.4(3)
C35 C34 H34 119.8
C33 C34 H34 119.8
C36 C35 C34 120.2(3)
C36 C35 H35 119.9
C34 C35 H35 119.9
C35 C36 C37 119.9(3)
C35 C36 H36 120.1
C37 C36 H36 120.1
C32 C37 C36 119.3(3)
C32 C37 C38 124.1(3)
C36 C37 C38 116.5(3)
C43 C38 C39 118.0(3)
C43 C38 C37 120.5(3)
C39 C38 C37 119.1(3)
C43 C38 Rh2 101.6(2)
C39 C38 Rh2 73.17(18)
C37 C38 Rh2 109.3(2)
C40 C39 C38 119.6(3)
C40 C39 Rh2 106.8(2)
C38 C39 Rh2 73.07(18)
C40 C39 H39 119(2)
C38 C39 H39 121(2)
Rh2 C39 H39 99(2)
C41 C40 C39 121.0(4)
C41 C40 H40 119.5
C39 C40 H40 119.5
C40 C41 C42 119.6(3)
C40 C41 H41 120.2
C42 C41 H41 120.2
C43 C42 C41 121.1(4)
C43 C42 H42 119.5
C41 C42 H42 119.5
C42 C43 C38 120.5(4)
C42 C43 H43 119.8
C38 C43 H43 119.8
C45 C44 C49 110.9(2)
C45 C44 P2 108.8(2)
C49 C44 P2 116.5(2)
C45 C44 H44 106.7
C49 C44 H44 106.7
P2 C44 H44 106.7
C46 C45 C44 111.6(3)
C46 C45 H45A 109.3
C44 C45 H45A 109.3
C46 C45 H45B 109.3
C44 C45 H45B 109.3
H45A C45 H45B 108
C47 C46 C45 110.8(3)
C47 C46 H46A 109.5
C45 C46 H46A 109.5
C47 C46 H46B 109.5
C45 C46 H46B 109.5
H46A C46 H46B 108.1
C46 C47 C48 110.2(3)
C46 C47 H47A 109.6
C48 C47 H47A 109.6
C46 C47 H47B 109.6
C48 C47 H47B 109.6
H47A C47 H47B 108.1
C47 C48 C49 110.9(3)
C47 C48 H48A 109.5
C49 C48 H48A 109.5
C47 C48 H48B 109.5
C49 C48 H48B 109.5
H48A C48 H48B 108
C48 C49 C44 110.9(3)
C48 C49 H49A 109.5
C44 C49 H49A 109.5
C48 C49 H49B 109.5
C44 C49 H49B 109.5
H49A C49 H49B 108.1
C55 C50 C51 110.6(3)
C55 C50 P2 113.9(2)
C51 C50 P2 111.0(2)
C55 C50 H50 107
C51 C50 H50 107
P2 C50 H50 107
C52 C51 C50 109.3(3)
C52 C51 H51A 109.8
C50 C51 H51A 109.8
C52 C51 H51B 109.8
C50 C51 H51B 109.8
H51A C51 H51B 108.3
C53 C52 C51 111.9(3)
C53 C52 H52A 109.2
C51 C52 H52A 109.2
C53 C52 H52B 109.2
C51 C52 H52B 109.2
H52A C52 H52B 107.9
C52 C53 C54 111.8(3)
C52 C53 H53A 109.3
C54 C53 H53A 109.3
C52 C53 H53B 109.3
C54 C53 H53B 109.3
H53A C53 H53B 107.9
C53 C54 C55 110.3(3)
C53 C54 H54A 109.6
C55 C54 H54A 109.6
C53 C54 H54B 109.6
C55 C54 H54B 109.6
H54A C54 H54B 108.1
C50 C55 C54 109.6(3)
C50 C55 H55A 109.7
C54 C55 H55A 109.7
C50 C55 H55B 109.7
C54 C55 H55B 109.7
H55A C55 H55B 108.2
C59 C56 C60 107.0(3)
C59 C56 Rh2 72.8(2)
C60 C56 Rh2 93.9(2)
C59 C56 H56 134(3)
C60 C56 H56 118(3)
Rh2 C56 H56 114(3)
C58 C57 C60 106.0(3)
C58 C57 Rh2 71.3(2)
C60 C57 Rh2 99.6(2)
C58 C57 H57 133(3)
C60 C57 H57 120(3)
Rh2 C57 H57 110(3)
C57 C58 C61 106.7(3)
C57 C58 Rh2 70.6(2)
C61 C58 Rh2 100.1(2)
C57 C58 H58 123(3)
C61 C58 H58 127(3)
Rh2 C58 H58 114(3)
C56 C59 C61 106.8(3)
C56 C59 Rh2 72.4(2)
C61 C59 Rh2 94.1(2)
C56 C59 H59 133(3)
C61 C59 H59 119(3)
Rh2 C59 H59 110(3)
C56 C60 C57 100.9(3)
C56 C60 C62 101.0(3)
C57 C60 C62 100.7(3)
C56 C60 H60 117.1
C57 C60 H60 117.1
C62 C60 H60 117.1
C58 C61 C59 100.6(3)
C58 C61 C62 100.2(3)
C59 C61 C62 100.4(3)
C58 C61 H61 117.5
C59 C61 H61 117.5
C62 C61 H61 117.5
C60 C62 C61 93.2(2)
C60 C62 H62A 113.1
C61 C62 H62A 113.1
C60 C62 H62B 113.1
C61 C62 H62B 113.1
H62A C62 H62B 110.5
C68 C63 C64 115.6(3)
C68 C63 B1 121.3(3)
C64 C63 B1 122.8(3)
C65 C64 C63 121.9(3)
C65 C64 H64 119
C63 C64 H64 119
C66 C65 C64 121.3(3)
C66 C65 C69 120.9(3)
C64 C65 C69 117.8(3)
C65 C66 C67 118.1(3)
C65 C66 H66 121
C67 C66 H66 121
C66 C67 C68 120.6(3)
C66 C67 C70 119.7(3)
C68 C67 C70 119.7(3)
C67 C68 C63 122.5(3)
C67 C68 H68 118.8
C63 C68 H68 118.8
F3 C69 F2 106.3(3)
F3 C69 F1 106.2(3)
F2 C69 F1 106.0(3)
F3 C69 C65 113.0(3)
F2 C69 C65 112.2(3)
F1 C69 C65 112.6(3)
F5 C70 F6 106.6(4)
F5 C70 F4 105.4(3)
F6 C70 F4 104.2(3)
F5 C70 C67 113.9(3)
F6 C70 C67 113.2(3)
F4 C70 C67 112.7(3)
C76 C71 C72 115.4(3)
C76 C71 B1 121.1(3)
C72 C71 B1 123.1(3)
C73 C72 C71 121.9(3)
C73 C72 H72 119
C71 C72 H72 119
C74 C73 C72 120.8(3)
C74 C73 C77 119.8(3)
C72 C73 C77 119.4(3)
C73 C74 C75 118.4(3)
C73 C74 H74 120.8
C75 C74 H74 120.8
C74 C75 C76 121.3(3)
C74 C75 C78 119.7(3)
C76 C75 C78 118.9(3)
C75 C76 C71 122.0(3)
C75 C76 H76 119
C71 C76 H76 119
F7 C77 F9 107.7(4)
F7 C77 F8 106.8(4)
F9 C77 F8 104.4(4)
F7 C77 C73 113.6(3)
F9 C77 C73 112.0(4)
F8 C77 C73 111.7(4)
F11 C78 F12 106.1(5)
F11 C78 F10 102.8(6)
F12 C78 F10 103.4(5)
F11 C78 C75 115.4(3)
F12 C78 C75 114.0(4)
F10 C78 C75 113.8(4)
C80 C79 C84 116.2(3)
C80 C79 B1 122.9(3)
C84 C79 B1 120.3(3)
C79 C80 C81 121.8(3)
C79 C80 H80 119.1
C81 C80 H80 119.1
C82 C81 C80 120.9(3)
C82 C81 C85 119.4(3)
C80 C81 C85 119.7(3)
C81 C82 C83 118.2(3)
C81 C82 H82 120.9
C83 C82 H82 120.9
C84 C83 C82 120.8(3)
C84 C83 C86 121.0(3)
C82 C83 C86 118.1(3)
C83 C84 C79 122.0(3)
C83 C84 H84 119
C79 C84 H84 119
F14 C85 F13 102.2(5)
F14 C85 F15 104.1(5)
F13 C85 F15 105.5(5)
F14 C85 C81 113.9(3)
F13 C85 C81 115.0(3)
F15 C85 C81 114.7(3)
F17 C86 F16 104.5(3)
F17 C86 F18 105.7(3)
F16 C86 F18 106.6(3)
F17 C86 C83 113.4(3)
F16 C86 C83 112.3(3)
F18 C86 C83 113.6(3)
C92 C87 C88 115.9(3)
C92 C87 B1 122.2(3)
C88 C87 B1 121.3(3)
C89 C88 C87 122.1(3)
C89 C88 H88 118.9
C87 C88 H88 118.9
C90 C89 C88 121.4(3)
C90 C89 C93 119.8(3)
C88 C89 C93 118.9(3)
C89 C90 C91 117.5(3)
C89 C90 H90 121.3
C91 C90 H90 121.3
C90 C91 C92 121.6(3)
C90 C91 C94 119.6(3)
C92 C91 C94 118.8(3)
C91 C92 C87 121.6(3)
C91 C92 H92 119.2
C87 C92 H92 119.2
F21 C93 F19 108.2(4)
F21 C93 F20 105.5(5)
F19 C93 F20 102.7(3)
F21 C93 C89 114.0(3)
F19 C93 C89 113.9(3)
F20 C93 C89 111.6(4)
F23 C94 F24 108.7(3)
F23 C94 F22 104.8(3)
F24 C94 F22 103.6(3)
F23 C94 C91 114.7(3)
F24 C94 C91 112.5(3)
F22 C94 C91 111.7(3)
C100 C95 C96 115.4(3)
C100 C95 B2 121.5(3)
C96 C95 B2 122.8(3)
C97 C96 C95 122.2(3)
C97 C96 H96 118.9
C95 C96 H96 118.9
C98 C97 C96 121.0(3)
C98 C97 C101 119.6(3)
C96 C97 C101 119.4(3)
C99 C98 C97 118.1(3)
C99 C98 H98 121
C97 C98 H98 121
C98 C99 C100 120.8(3)
C98 C99 C102 120.5(3)
C100 C99 C102 118.7(3)
C99 C100 C95 122.6(3)
C99 C100 H100 118.7
C95 C100 H100 118.7
F29 C101 F28 105.7(4)
F29 C101 F30 105.5(3)
F28 C101 F30 107.4(4)
F29 C101 C97 113.0(3)
F28 C101 C97 112.5(3)
F30 C101 C97 112.2(3)
F26 C102 F27 106.9(3)
F26 C102 F25 106.0(3)
F27 C102 F25 105.7(3)
F26 C102 C99 112.7(3)
F27 C102 C99 112.8(3)
F25 C102 C99 112.4(3)
C108 C103 C104 115.7(3)
C108 C103 B2 123.6(3)
C104 C103 B2 120.5(3)
C105 C104 C103 121.7(3)
C105 C104 H104 119.1
C103 C104 H104 119.1
C106 C105 C104 121.3(3)
C106 C105 C110 119.4(3)
C104 C105 C110 119.2(3)
C105 C106 C107 118.0(3)
C105 C106 H106 121
C107 C106 H106 121
C106 C107 C108 120.7(3)
C106 C107 C109 120.7(3)
C108 C107 C109 118.6(3)
C107 C108 C103 122.5(3)
C107 C108 H108 118.7
C103 C108 H108 118.7
F33 C109 F32 110.3(4)
F33 C109 F31 104.5(3)
F32 C109 F31 101.8(3)
F33 C109 C107 114.5(3)
F32 C109 C107 113.4(3)
F31 C109 C107 111.1(3)
F34 C110 F36 105.4(4)
F34 C110 F35 107.5(4)
F36 C110 F35 105.7(4)
F34 C110 C105 112.0(3)
F36 C110 C105 112.6(3)
F35 C110 C105 113.1(3)
C112 C111 C116 115.5(3)
C112 C111 B2 124.8(3)
C116 C111 B2 119.5(3)
C111 C112 C113 122.7(3)
C111 C112 H112 118.7
C113 C112 H112 118.7
C114 C113 C112 120.6(3)
C114 C113 C118 120.2(3)
C112 C113 C118 119.2(3)
C113 C114 C115 118.1(3)
C113 C114 H114 120.9
C115 C114 H114 120.9
C116 C115 C114 121.2(3)
C116 C115 C117 119.2(3)
C114 C115 C117 119.7(3)
C115 C116 C111 122.0(3)
C115 C116 H116 119
C111 C116 H116 119
F38 C117 F37 106.8(3)
F38 C117 F39 107.3(3)
F37 C117 F39 105.3(3)
F38 C117 C115 112.3(3)
F37 C117 C115 112.9(3)
F39 C117 C115 111.8(3)
F42 C118 F40 107.9(4)
F42 C118 F41 105.4(3)
F40 C118 F41 106.3(4)
F42 C118 C113 112.6(3)
F40 C118 C113 112.2(3)
F41 C118 C113 111.9(3)
C124 C119 C120 114.8(3)
C124 C119 B2 123.8(3)
C120 C119 B2 121.3(3)
C121 C120 C119 122.3(3)
C121 C120 H120 118.8
C119 C120 H120 118.8
C122 C121 C120 120.7(3)
C122 C121 C126 119.5(3)
C120 C121 C126 119.8(3)
C123 C122 C121 118.7(3)
C123 C122 H122 120.7
C121 C122 H122 120.7
C122 C123 C124 120.5(3)
C122 C123 C125 119.9(3)
C124 C123 C125 119.5(3)
C123 C124 C119 123.0(3)
C123 C124 H124 118.5
C119 C124 H124 118.5
F45 C125 F43 107.6(3)
F45 C125 F44 105.9(3)
F43 C125 F44 105.6(3)
F45 C125 C123 113.2(3)
F43 C125 C123 112.3(3)
F44 C125 C123 111.6(3)
F48 C126 F46 108.5(4)
F48 C126 F47 105.1(5)
F46 C126 F47 101.5(4)
F48 C126 C121 114.3(3)
F46 C126 C121 114.1(3)
F47 C126 C121 112.3(3)
C128 C127 H12A 109.5
C128 C127 H12B 109.5
H12A C127 H12B 109.5
C128 C127 H12C 109.5
H12A C127 H12C 109.5
H12B C127 H12C 109.5
C129 C128 C127 112.0(5)
C129 C128 H12D 109.2
C127 C128 H12D 109.2
C129 C128 H12E 109.2
C127 C128 H12E 109.2
H12D C128 H12E 107.9
C128 C129 C130 111.4(6)
C128 C129 H12F 109.3
C130 C129 H12F 109.3
C128 C129 H12G 109.3
C130 C129 H12G 109.3
H12F C129 H12G 108
C131 C130 C129 115.0(5)
C131 C130 H13A 108.5
C129 C130 H13A 108.5
C131 C130 H13B 108.5
C129 C130 H13B 108.5
H13A C130 H13B 107.5
C130 C131 H13C 109.5
C130 C131 H13D 109.5
H13C C131 H13D 109.5
C130 C131 H13E 109.5
H13C C131 H13E 109.5
H13D C131 H13E 109.5
C63 B1 C87 111.0(2)
C63 B1 C71 104.4(2)
C87 B1 C71 112.6(3)
C63 B1 C79 112.0(2)
C87 B1 C79 103.3(2)
C71 B1 C79 113.9(2)
C95 B2 C103 114.3(3)
C95 B2 C111 104.4(2)
C103 B2 C111 109.6(2)
C95 B2 C119 111.9(2)
C103 B2 C119 104.4(2)
C111 B2 C119 112.5(3)
C1 P1 C19 106.56(16)
C1 P1 C13 104.90(16)
C19 P1 C13 106.55(17)
C1 P1 Rh1 107.10(12)
C19 P1 Rh1 118.64(12)
C13 P1 Rh1 112.15(12)
C32 P2 C50 103.51(14)
C32 P2 C44 104.50(14)
C50 P2 C44 106.65(14)
C32 P2 Rh2 107.58(10)
C50 P2 Rh2 121.48(10)
C44 P2 Rh2 111.60(10)
C26 Rh1 C25 38.82(14)
C26 Rh1 C28 77.33(13)
C25 Rh1 C28 65.20(13)
C26 Rh1 C27 65.39(13)
C25 Rh1 C27 77.42(14)
C28 Rh1 C27 34.90(15)
C26 Rh1 P1 96.43(9)
C25 Rh1 P1 97.61(9)
C28 Rh1 P1 159.50(11)
C27 Rh1 P1 156.86(11)
C26 Rh1 C8 151.00(13)
C25 Rh1 C8 167.14(13)
C28 Rh1 C8 105.37(12)
C27 Rh1 C8 99.90(13)
P1 Rh1 C8 89.61(8)
C26 Rh1 C7 175.35(13)
C25 Rh1 C7 137.18(13)
C28 Rh1 C7 103.27(12)
C27 Rh1 C7 117.71(12)
P1 Rh1 C7 81.42(8)
C8 Rh1 C7 33.48(11)
C57 Rh2 C58 38.13(15)
C57 Rh2 C56 65.28(13)
C58 Rh2 C56 76.89(13)
C57 Rh2 C59 77.08(14)
C58 Rh2 C59 64.95(14)
C56 Rh2 C59 34.84(15)
C57 Rh2 P2 97.42(10)
C58 Rh2 P2 97.62(9)
C56 Rh2 P2 158.48(11)
C59 Rh2 P2 158.27(11)
C57 Rh2 C38 176.39(13)
C58 Rh2 C38 145.15(14)
C56 Rh2 C38 115.50(12)
C59 Rh2 C38 105.60(12)
P2 Rh2 C38 80.97(8)
C57 Rh2 C39 143.56(14)
C58 Rh2 C39 169.79(13)
C56 Rh2 C39 95.17(12)
C59 Rh2 C39 104.87(13)
P2 Rh2 C39 92.07(8)
C38 Rh2 C39 33.77(11)

loop_
_geom_bond_atom_site_label_1
_geom_bond_atom_site_label_2
_geom_bond_distance
C1 C2 1.399(4)
C1 C6 1.400(5)
C1 P1 1.815(3)
C2 C3 1.394(5)
C2 H2 0.95
C3 C4 1.364(6)
C3 H3 0.95
C4 C5 1.382(5)
C4 H4 0.95
C5 C6 1.395(4)
C5 H5 0.95
C6 C7 1.500(5)
C7 C12 1.400(5)
C7 C8 1.409(5)
C7 Rh1 2.476(3)
C8 C9 1.404(5)
C8 Rh1 2.411(3)
C8 H8 1.09(4)
C9 C10 1.382(6)
C9 H9 0.95
C10 C11 1.381(6)
C10 H10 0.95
C11 C12 1.390(5)
C11 H11 0.95
C12 H12 0.95
C13 C14 1.527(5)
C13 C18 1.541(5)
C13 P1 1.846(4)
C13 H13 1
C14 C15 1.525(5)
C14 H14A 0.99
C14 H14B 0.99
C15 C16 1.514(7)
C15 H15A 0.99
C15 H15B 0.99
C16 C17 1.505(8)
C16 H16A 0.99
C16 H16B 0.99
C17 C18 1.527(6)
C17 H17A 0.99
C17 H17B 0.99
C18 H18A 0.99
C18 H18B 0.99
C19 C20 1.526(5)
C19 C24 1.548(5)
C19 P1 1.837(4)
C19 H19 1
C20 C21 1.538(5)
C20 H20A 0.99
C20 H20B 0.99
C21 C22 1.534(6)
C21 H21A 0.99
C21 H21B 0.99
C22 C23 1.503(7)
C22 H22A 0.99
C22 H22B 0.99
C23 C24 1.528(5)
C23 H23A 0.99
C23 H23B 0.99
C24 H24A 0.99
C24 H24B 0.99
C25 C26 1.403(5)
C25 C29 1.532(5)
C25 Rh1 2.111(3)
C25 H25 0.90(4)
C26 C30 1.533(5)
C26 Rh1 2.110(3)
C26 H26 0.92(4)
C27 C28 1.362(6)
C27 C30 1.528(5)
C27 Rh1 2.272(3)
C27 H27 1.00(5)
C28 C29 1.528(5)
C28 Rh1 2.271(3)
C28 H28 0.96(4)
C29 C31 1.543(5)
C29 H29 1
C30 C31 1.543(5)
C30 H30 1
C31 H31A 0.99
C31 H31B 0.99
C32 C37 1.383(4)
C32 C33 1.392(4)
C32 P2 1.812(3)
C33 C34 1.385(5)
C33 H33 0.95
C34 C35 1.382(5)
C34 H34 0.95
C35 C36 1.381(5)
C35 H35 0.95
C36 C37 1.411(4)
C36 H36 0.95
C37 C38 1.498(4)
C38 C43 1.410(5)
C38 C39 1.420(5)
C38 Rh2 2.444(3)
C39 C40 1.392(5)
C39 Rh2 2.445(3)
C39 H39 0.98(4)
C40 C41 1.379(6)
C40 H40 0.95
C41 C42 1.380(6)
C41 H41 0.95
C42 C43 1.377(5)
C42 H42 0.95
C43 H43 0.95
C44 C45 1.533(4)
C44 C49 1.534(4)
C44 P2 1.844(3)
C44 H44 1
C45 C46 1.530(4)
C45 H45A 0.99
C45 H45B 0.99
C46 C47 1.520(4)
C46 H46A 0.99
C46 H46B 0.99
C47 C48 1.527(5)
C47 H47A 0.99
C47 H47B 0.99
C48 C49 1.528(4)
C48 H48A 0.99
C48 H48B 0.99
C49 H49A 0.99
C49 H49B 0.99
C50 C55 1.531(4)
C50 C51 1.534(4)
C50 P2 1.843(3)
C50 H50 1
C51 C52 1.532(5)
C51 H51A 0.99
C51 H51B 0.99
C52 C53 1.510(5)
C52 H52A 0.99
C52 H52B 0.99
C53 C54 1.518(5)
C53 H53A 0.99
C53 H53B 0.99
C54 C55 1.534(5)
C54 H54A 0.99
C54 H54B 0.99
C55 H55A 0.99
C55 H55B 0.99
C56 C59 1.353(6)
C56 C60 1.526(5)
C56 Rh2 2.257(3)
C56 H56 0.97(4)
C57 C58 1.381(6)
C57 C60 1.533(5)
C57 Rh2 2.111(3)
C57 H57 0.92(4)
C58 C61 1.528(5)
C58 Rh2 2.119(3)
C58 H58 0.82(4)
C59 C61 1.533(5)
C59 Rh2 2.262(3)
C59 H59 0.91(5)
C60 C62 1.533(5)
C60 H60 1
C61 C62 1.553(5)
C61 H61 1
C62 H62A 0.99
C62 H62B 0.99
C63 C68 1.401(4)
C63 C64 1.405(4)
C63 B1 1.636(5)
C64 C65 1.387(4)
C64 H64 0.95
C65 C66 1.385(4)
C65 C69 1.496(4)
C66 C67 1.386(4)
C66 H66 0.95
C67 C68 1.391(4)
C67 C70 1.493(4)
C68 H68 0.95
C69 F3 1.337(4)
C69 F2 1.344(4)
C69 F1 1.346(4)
C70 F5 1.294(4)
C70 F6 1.327(4)
C70 F4 1.336(4)
C71 C76 1.399(5)
C71 C72 1.405(5)
C71 B1 1.640(4)
C72 C73 1.398(4)
C72 H72 0.95
C73 C74 1.371(5)
C73 C77 1.495(6)
C74 C75 1.373(5)
C74 H74 0.95
C75 C76 1.388(4)
C75 C78 1.501(5)
C76 H76 0.95
C77 F7 1.303(5)
C77 F9 1.312(6)
C77 F8 1.346(5)
C78 F11 1.222(6)
C78 F12 1.251(5)
C78 F10 1.252(5)
C79 C80 1.396(4)
C79 C84 1.404(4)
C79 B1 1.647(4)
C80 C81 1.402(4)
C80 H80 0.95
C81 C82 1.378(5)
C81 C85 1.492(4)
C82 C83 1.391(5)
C82 H82 0.95
C83 C84 1.388(4)
C83 C86 1.495(5)
C84 H84 0.95
C85 F14 1.244(5)
C85 F13 1.244(5)
C85 F15 1.246(5)
C86 F17 1.323(4)
C86 F16 1.324(5)
C86 F18 1.326(4)
C87 C92 1.399(4)
C87 C88 1.403(4)
C87 B1 1.639(4)
C88 C89 1.389(4)
C88 H88 0.95
C89 C90 1.377(4)
C89 C93 1.499(5)
C90 C91 1.390(4)
C90 H90 0.95
C91 C92 1.390(4)
C91 C94 1.497(4)
C92 H92 0.95
C93 F21 1.287(5)
C93 F19 1.307(5)
C93 F20 1.339(6)
C94 F23 1.313(4)
C94 F24 1.330(4)
C94 F22 1.347(4)
C95 C100 1.399(4)
C95 C96 1.401(5)
C95 B2 1.637(5)
C96 C97 1.394(4)
C96 H96 0.95
C97 C98 1.386(4)
C97 C101 1.497(5)
C98 C99 1.380(5)
C98 H98 0.95
C99 C100 1.394(4)
C99 C102 1.495(5)
C100 H100 0.95
C101 F29 1.324(5)
C101 F28 1.330(4)
C101 F30 1.335(5)
C102 F26 1.320(5)
C102 F27 1.328(4)
C102 F25 1.339(5)
C103 C108 1.398(4)
C103 C104 1.406(4)
C103 B2 1.640(4)
C104 C105 1.387(4)
C104 H104 0.95
C105 C106 1.382(5)
C105 C110 1.512(5)
C106 C107 1.385(5)
C106 H106 0.95
C107 C108 1.386(4)
C107 C109 1.496(5)
C108 H108 0.95
C109 F33 1.296(4)
C109 F32 1.318(4)
C109 F31 1.370(5)
C110 F34 1.302(5)
C110 F36 1.315(5)
C110 F35 1.317(4)
C111 C112 1.385(4)
C111 C116 1.414(4)
C111 B2 1.642(4)
C112 C113 1.397(4)
C112 H112 0.95
C113 C114 1.381(5)
C113 C118 1.498(5)
C114 C115 1.385(5)
C114 H114 0.95
C115 C116 1.381(5)
C115 C117 1.502(5)
C116 H116 0.95
C117 F38 1.312(5)
C117 F37 1.325(4)
C117 F39 1.341(4)
C118 F42 1.318(5)
C118 F40 1.322(5)
C118 F41 1.332(5)
C119 C124 1.402(4)
C119 C120 1.410(4)
C119 B2 1.643(5)
C120 C121 1.392(4)
C120 H120 0.95
C121 C122 1.379(5)
C121 C126 1.497(5)
C122 C123 1.376(5)
C122 H122 0.95
C123 C124 1.389(5)
C123 C125 1.489(5)
C124 H124 0.95
C125 F45 1.331(5)
C125 F43 1.343(5)
C125 F44 1.360(5)
C126 F48 1.243(5)
C126 F46 1.288(5)
C126 F47 1.332(5)
C127 C128 1.665(11)
C127 H12A 0.98
C127 H12B 0.98
C127 H12C 0.98
C128 C129 1.237(10)
C128 H12D 0.99
C128 H12E 0.99
C129 C130 1.564(8)
C129 H12F 0.99
C129 H12G 0.99
C130 C131 1.457(7)
C130 H13A 0.99
C130 H13B 0.99
C131 H13C 0.98
C131 H13D 0.98
C131 H13E 0.98
P1 Rh1 2.2754(9)
P2 Rh2 2.2860(8)
